data_7712209
loop_
_publ_author_name
'Cairns, Kelsey R.'
'King, Rhys P.'
'Bannister, Robert D.'
'Levason, William'
'Reid, Gillian'

_publ_section_title
;
 Synthesis, spectroscopic and structural properties of Sn(II) and Pb(II)
 triflate complexes with soft phosphine and arsine coordination.
;
_journal_issue 8
_journal_name_full 'Dalton transactions (Cambridge, England : 2003)'
_journal_page_first 2293
_journal_page_last 2308
_journal_paper_doi 10.1039/d2dt03687h
_journal_volume 52
_journal_year 2023
_chemical_formula_moiety 'C12 H16 F6 O6 P2 Pb S2'
_chemical_formula_sum 'C12 H16 F6 O6 P2 Pb S2'
_chemical_formula_weight 703.50
_space_group_crystal_system triclinic
_space_group_IT_number 2
_space_group_name_Hall '-P 1'
_space_group_name_H-M_alt 'P -1'
_atom_sites_solution_hydrogens geom
_audit_creation_date 2022-10-06
_audit_creation_method
;
Olex2 1.5-alpha
(compiled 2022.04.07 svn.rca3783a0 for OlexSys, GUI svn.r6498)
;
_audit_update_record
;
2022-10-28 deposited with the CCDC.	2023-01-23 downloaded from the CCDC.
;
_cell_angle_alpha 105.687(2)
_cell_angle_beta 106.932(2)
_cell_angle_gamma 110.441(2)
_cell_formula_units_Z 2
_cell_length_a 10.4025(2)
_cell_length_b 10.4520(2)
_cell_length_c 11.9474(3)
_cell_measurement_reflns_used 10884
_cell_measurement_temperature 100(2)
_cell_measurement_theta_max 31.7690
_cell_measurement_theta_min 3.5770
_cell_volume 1059.39(5)
_computing_cell_refinement 'CrysAlisPro 1.171.41.122a (Rigaku OD, 2021)'
_computing_data_collection 'CrysAlisPro 1.171.41.122a (Rigaku OD, 2021)'
_computing_data_reduction 'CrysAlisPro 1.171.41.122a (Rigaku OD, 2021)'
_computing_molecular_graphics 'Olex2 1.5-alpha (Dolomanov et al., 2009)'
_computing_publication_material 'Olex2 1.5-alpha (Dolomanov et al., 2009)'
_computing_structure_refinement 'SHELXL 2018/3 (Sheldrick, 2015)'
_computing_structure_solution 'SHELXT 2018/2 (Sheldrick, 2018)'
_diffrn_ambient_temperature 100(2)
_diffrn_detector 'hybrid pixel array detector'
_diffrn_detector_area_resol_mean 10
_diffrn_detector_dtime 0.000
_diffrn_detector_type 'Rigaku, HyPix 6000HE'
_diffrn_measured_fraction_theta_full 0.990
_diffrn_measured_fraction_theta_max 0.849
_diffrn_measurement_details
;
List of Runs (angles in degrees, time in seconds):

  # Type    Start    End  Width  t~exp~   \w     \q     \k     \f   Frames
#--------------------------------------------------------------------------
  1  \w      0.00  65.00   0.50    0.50    --   21.25 -99.00   0.00  130
  2  \w    -27.00  52.00   0.50    0.50    --   21.25 -72.00  58.00  158
  3  \w     22.00  64.00   0.50    0.50    --  -18.59  19.00  60.00   84
  4  \w     22.00  64.00   0.50    0.50    --  -18.59  19.00 -30.00   84
  5  \w     22.00  64.00   0.50    0.50    --  -18.59  19.00-120.00   84
  6  \w     22.00  64.00   0.50    0.50    --  -18.59  19.00-150.00   84
  7  \w    -49.00  34.00   0.50    0.50    --  -18.59  72.00-171.00  166
  8  \w    -56.00   9.00   0.50    0.50    --  -18.59 -57.00  60.00  130
  9  \w    -56.00   6.00   0.50    0.50    --  -18.59 -57.00 120.00  124
 10  \w    -56.00   9.00   0.50    0.50    --  -18.59 -57.00-150.00  130
;
_diffrn_measurement_device 'four-circle diffractometer'
_diffrn_measurement_device_details 'Rigaku, UG2 \k goniometer'
_diffrn_measurement_device_type
'Rigaku FRE+ diffractometer with Arc)Sec VHF Varimax confocal mirrors, a UG2 goniometer and HyPix 6000HE detector'
_diffrn_measurement_method 'profile data from \w-scans'
_diffrn_measurement_specimen_support 'MiTeGen MicroLoop'
_diffrn_radiation_collimation 0.2
_diffrn_radiation_monochromator 'Confocal mirrors, Arc)Sec VHF Varimax'
_diffrn_radiation_probe x-ray
_diffrn_radiation_type 'Mo K\a'
_diffrn_radiation_wavelength 0.71073
_diffrn_radiation_xray_symbol K-L~3~
_diffrn_reflns_av_R_equivalents 0.0230
_diffrn_reflns_av_unetI/netI 0.0315
_diffrn_reflns_Laue_measured_fraction_full 0.990
_diffrn_reflns_Laue_measured_fraction_max 0.849
_diffrn_reflns_limit_h_max 14
_diffrn_reflns_limit_h_min -14
_diffrn_reflns_limit_k_max 15
_diffrn_reflns_limit_k_min -15
_diffrn_reflns_limit_l_max 17
_diffrn_reflns_limit_l_min -16
_diffrn_reflns_number 15069
_diffrn_reflns_point_group_measured_fraction_full 0.990
_diffrn_reflns_point_group_measured_fraction_max 0.849
_diffrn_reflns_theta_full 25.242
_diffrn_reflns_theta_max 31.540
_diffrn_reflns_theta_min 3.576
_diffrn_source 'Rotating Anode'
_diffrn_source_current 55.0
_diffrn_source_power 2.475
_diffrn_source_target Mo
_diffrn_source_type 'Rigaku FRE+'
_diffrn_source_voltage 45.0
_exptl_absorpt_coefficient_mu 8.389
_exptl_absorpt_correction_T_max 1.00000
_exptl_absorpt_correction_T_min 0.82520
_exptl_absorpt_correction_type multi-scan
_exptl_absorpt_process_details
;
CrysAlisPro 1.171.41.122a (Rigaku Oxford Diffraction, 2021)
Empirical absorption correction using spherical harmonics,
implemented in SCALE3 ABSPACK scaling algorithm.
;
_exptl_crystal_colour 'clear colourless'
_exptl_crystal_colour_lustre clear
_exptl_crystal_colour_primary colourless
_exptl_crystal_density_diffrn 2.205
_exptl_crystal_description block
_exptl_crystal_F_000 668
_exptl_crystal_size_max 0.4
_exptl_crystal_size_mid 0.3
_exptl_crystal_size_min 0.2
_refine_diff_density_max 1.462
_refine_diff_density_min -1.412
_refine_diff_density_rms 0.117
_refine_ls_extinction_method none
_refine_ls_goodness_of_fit_ref 1.035
_refine_ls_hydrogen_treatment constr
_refine_ls_matrix_type full
_refine_ls_number_parameters 266
_refine_ls_number_reflns 6025
_refine_ls_number_restraints 0
_refine_ls_restrained_S_all 1.035
_refine_ls_R_factor_all 0.0219
_refine_ls_R_factor_gt 0.0192
_refine_ls_shift/su_max 0.001
_refine_ls_shift/su_mean 0.000
_refine_ls_structure_factor_coef Fsqd
_refine_ls_weighting_details 'w=1/[\s^2^(Fo^2^)+1.6875P] where P=(Fo^2^+2Fc^2^)/3'
_refine_ls_weighting_scheme calc
_refine_ls_wR_factor_gt 0.0419
_refine_ls_wR_factor_ref 0.0430
_reflns_Friedel_coverage 0.000
_reflns_number_gt 5671
_reflns_number_total 6025
_reflns_threshold_expression 'I > 2\s(I)'
_cod_data_source_file d2dt03687h3.cif
_cod_data_source_block '[Pb(OTf)2(o-C6H4(PMe2)2)]'
_cod_depositor_comments 'Adding full bibliography for 7712208--7712219.cif.'
_cod_original_cell_volume 1059.39(4)
_cod_database_code 7712209
_shelx_shelxl_version_number 2018/3
_shelx_space_group_comment
;
The symmetry employed for this shelxl refinement is uniquely defined
by the following loop, which should always be used as a source of
symmetry information in preference to the above space-group names.
They are only intended as comments.
;
_olex2_refinement_description
;
1. Fixed Uiso
 At 1.2 times of:
  All C(H) groups
 At 1.5 times of:
  All C(H,H,H) groups
2.a Aromatic/amide H refined with riding coordinates:
 C4(H4), C7(H7), C6(H6), C5(H5)
2.b Idealised Me refined as rotating group:
 C10(H10A,H10B,H10C), C11(H11A,H11B,H11C), C12(H12A,H12B,H12C), C9(H9A,H9B,H9C)
;
_olex2_submission_special_instructions 'No special instructions were received'
_oxdiff_exptl_absorpt_empirical_details
;
Empirical correction (ABSPACK) includes:
- Absorption correction using spherical harmonics
- Frame scaling
;

loop_
_space_group_symop_operation_xyz
'x, y, z'
'-x, -y, -z'

loop_
_atom_site_label
_atom_site_type_symbol
_atom_site_fract_x
_atom_site_fract_y
_atom_site_fract_z
_atom_site_U_iso_or_equiv
_atom_site_adp_type
_atom_site_occupancy
_atom_site_site_symmetry_order
_atom_site_calc_flag
_atom_site_refinement_flags_posn
_atom_site_refinement_flags_adp
_atom_site_refinement_flags_occupancy
_atom_site_disorder_assembly
_atom_site_disorder_group
Pb1 Pb 0.50781(2) 0.25025(2) 0.06778(2) 0.01311(3) Uani 1 1 d . . . . .
S2 S 0.29766(7) 0.45111(6) 0.01652(6) 0.01418(11) Uani 1 1 d . . . . .
P1 P 0.67615(7) 0.45304(6) 0.32239(6) 0.01260(11) Uani 1 1 d . . . . .
P2 P 0.37522(7) 0.13164(7) 0.20949(6) 0.01300(11) Uani 1 1 d . . . . .
S1 S 0.80275(7) 0.10831(7) 0.20384(6) 0.01680(12) Uani 1 1 d . . . . .
O5 O 0.3269(2) 0.4330(2) -0.09584(19) 0.0218(4) Uani 1 1 d . . . . .
O1 O 0.6637(2) 0.1221(2) 0.1694(2) 0.0264(4) Uani 1 1 d . . . . .
O4 O 0.3504(2) 0.3747(2) 0.09063(19) 0.0201(4) Uani 1 1 d . . . . .
F2 F 0.6727(2) -0.1042(2) 0.2681(2) 0.0394(5) Uani 1 1 d . . . . .
F6 F 0.04829(19) 0.3424(2) 0.04554(18) 0.0302(4) Uani 1 1 d . . . . .
O3 O 0.8005(2) -0.0035(2) 0.10032(19) 0.0239(4) Uani 1 1 d . . . . .
O6 O 0.3308(2) 0.6004(2) 0.09339(19) 0.0220(4) Uani 1 1 d . . . . .
F5 F 0.0230(2) 0.3993(2) -0.11650(19) 0.0342(4) Uani 1 1 d . . . . .
F1 F 0.7935(2) 0.1160(2) 0.42204(18) 0.0385(5) Uani 1 1 d . . . . .
F4 F 0.0452(2) 0.20112(19) -0.1248(2) 0.0391(5) Uani 1 1 d . . . . .
F3 F 0.9164(2) 0.0059(3) 0.3622(2) 0.0457(5) Uani 1 1 d . . . . .
O2 O 0.9402(2) 0.2471(2) 0.2735(2) 0.0321(5) Uani 1 1 d . . . . .
C8 C 0.5102(3) 0.2223(3) 0.3782(2) 0.0137(4) Uani 1 1 d . . . . .
C3 C 0.6409(3) 0.3593(3) 0.4262(2) 0.0138(4) Uani 1 1 d . . . . .
C10 C 0.3170(3) -0.0673(3) 0.1613(3) 0.0183(5) Uani 1 1 d . . . . .
H10A H 0.241296 -0.122875 0.071461 0.027 Uiso 1 1 calc R U . . .
H10B H 0.272713 -0.101863 0.216210 0.027 Uiso 1 1 calc R U . . .
H10C H 0.405384 -0.084671 0.170208 0.027 Uiso 1 1 calc R U . . .
C11 C 0.8792(3) 0.5452(3) 0.3740(3) 0.0218(5) Uani 1 1 d . . . . .
H11A H 0.914262 0.469427 0.356138 0.033 Uiso 1 1 calc R U . . .
H11B H 0.929701 0.608748 0.466561 0.033 Uiso 1 1 calc R U . . .
H11C H 0.903846 0.607277 0.327363 0.033 Uiso 1 1 calc R U . . .
C4 C 0.7411(3) 0.4274(3) 0.5571(2) 0.0178(5) Uani 1 1 d . . . . .
H4 H 0.828875 0.520998 0.590510 0.021 Uiso 1 1 calc R U . . .
C12 C 0.6299(4) 0.6048(3) 0.3701(3) 0.0244(6) Uani 1 1 d . . . . .
H12A H 0.644407 0.661520 0.317668 0.037 Uiso 1 1 calc R U . . .
H12B H 0.696308 0.671492 0.461017 0.037 Uiso 1 1 calc R U . . .
H12C H 0.523860 0.563455 0.357423 0.037 Uiso 1 1 calc R U . . .
C7 C 0.4828(3) 0.1570(3) 0.4626(2) 0.0181(5) Uani 1 1 d . . . . .
H7 H 0.393956 0.064912 0.431246 0.022 Uiso 1 1 calc R U . . .
C9 C 0.2086(3) 0.1511(3) 0.2094(3) 0.0206(5) Uani 1 1 d . . . . .
H9A H 0.233709 0.257524 0.240199 0.031 Uiso 1 1 calc R U . . .
H9B H 0.174697 0.109988 0.266242 0.031 Uiso 1 1 calc R U . . .
H9C H 0.127242 0.096304 0.121859 0.031 Uiso 1 1 calc R U . . .
C1 C 0.7965(3) 0.0276(3) 0.3208(3) 0.0252(6) Uani 1 1 d . . . . .
C6 C 0.5834(3) 0.2250(3) 0.5907(3) 0.0215(5) Uani 1 1 d . . . . .
H6 H 0.563767 0.179466 0.646809 0.026 Uiso 1 1 calc R U . . .
C2 C 0.0921(3) 0.3426(3) -0.0482(3) 0.0202(5) Uani 1 1 d . . . . .
C5 C 0.7131(3) 0.3596(3) 0.6377(2) 0.0208(5) Uani 1 1 d . . . . .
H5 H 0.782998 0.405223 0.725691 0.025 Uiso 1 1 calc R U . . .

loop_
_atom_site_aniso_label
_atom_site_aniso_U_11
_atom_site_aniso_U_22
_atom_site_aniso_U_33
_atom_site_aniso_U_23
_atom_site_aniso_U_13
_atom_site_aniso_U_12
Pb1 0.01277(4) 0.01129(4) 0.01248(4) 0.00478(3) 0.00410(3) 0.00388(3)
S2 0.0126(3) 0.0125(2) 0.0168(3) 0.0074(2) 0.0048(2) 0.0053(2)
P1 0.0111(3) 0.0095(3) 0.0136(3) 0.0034(2) 0.0031(2) 0.0040(2)
P2 0.0116(3) 0.0105(3) 0.0141(3) 0.0054(2) 0.0038(2) 0.0033(2)
S1 0.0147(3) 0.0127(3) 0.0183(3) 0.0038(2) 0.0042(2) 0.0059(2)
O5 0.0212(9) 0.0255(10) 0.0202(9) 0.0108(8) 0.0101(8) 0.0103(8)
O1 0.0232(10) 0.0299(10) 0.0404(12) 0.0226(9) 0.0156(9) 0.0194(9)
O4 0.0175(9) 0.0205(9) 0.0287(10) 0.0177(8) 0.0096(8) 0.0100(7)
F2 0.0478(12) 0.0251(9) 0.0381(11) 0.0187(8) 0.0144(10) 0.0085(9)
F6 0.0195(8) 0.0376(10) 0.0360(10) 0.0180(8) 0.0160(8) 0.0103(7)
O3 0.0244(10) 0.0196(9) 0.0201(9) 0.0018(7) 0.0051(8) 0.0106(8)
O6 0.0260(10) 0.0138(8) 0.0247(10) 0.0070(7) 0.0110(8) 0.0084(8)
F5 0.0237(9) 0.0465(11) 0.0367(10) 0.0218(9) 0.0070(8) 0.0220(8)
F1 0.0511(12) 0.0431(11) 0.0251(9) 0.0116(8) 0.0204(9) 0.0243(10)
F4 0.0193(8) 0.0181(8) 0.0519(13) -0.0050(8) 0.0070(9) 0.0012(7)
F3 0.0475(12) 0.0713(15) 0.0378(11) 0.0319(11) 0.0138(10) 0.0445(12)
O2 0.0249(11) 0.0178(9) 0.0340(12) 0.0011(8) 0.0089(10) 0.0001(8)
C8 0.0164(11) 0.0124(10) 0.0148(11) 0.0062(8) 0.0072(9) 0.0085(9)
C3 0.0141(10) 0.0140(10) 0.0131(10) 0.0053(8) 0.0054(9) 0.0069(9)
C10 0.0192(12) 0.0107(10) 0.0196(12) 0.0056(9) 0.0058(10) 0.0038(9)
C11 0.0106(11) 0.0211(12) 0.0212(12) 0.0056(10) 0.0016(10) 0.0012(10)
C4 0.0148(11) 0.0184(11) 0.0150(11) 0.0026(9) 0.0039(9) 0.0078(10)
C12 0.0339(15) 0.0189(12) 0.0261(14) 0.0095(11) 0.0138(12) 0.0172(12)
C7 0.0244(13) 0.0154(11) 0.0183(12) 0.0081(9) 0.0115(10) 0.0106(10)
C9 0.0148(11) 0.0248(13) 0.0262(13) 0.0135(11) 0.0106(11) 0.0099(10)
C1 0.0280(14) 0.0272(14) 0.0209(13) 0.0105(11) 0.0078(11) 0.0151(12)
C6 0.0311(14) 0.0260(13) 0.0175(12) 0.0124(10) 0.0127(11) 0.0194(12)
C2 0.0139(11) 0.0184(12) 0.0238(13) 0.0058(10) 0.0041(10) 0.0083(10)
C5 0.0225(13) 0.0269(13) 0.0136(11) 0.0064(10) 0.0050(10) 0.0159(11)

loop_
_atom_type_symbol
_atom_type_description
_atom_type_scat_dispersion_real
_atom_type_scat_dispersion_imag
_atom_type_scat_source
C C 0.0033 0.0016 'International Tables Vol C Tables 4.2.6.8 and 6.1.1.4'
H H 0.0000 0.0000 'International Tables Vol C Tables 4.2.6.8 and 6.1.1.4'
F F 0.0171 0.0103 'International Tables Vol C Tables 4.2.6.8 and 6.1.1.4'
O O 0.0106 0.0060 'International Tables Vol C Tables 4.2.6.8 and 6.1.1.4'
P P 0.1023 0.0942 'International Tables Vol C Tables 4.2.6.8 and 6.1.1.4'
Pb Pb -3.3944 10.1111 'International Tables Vol C Tables 4.2.6.8 and 6.1.1.4'
S S 0.1246 0.1234 'International Tables Vol C Tables 4.2.6.8 and 6.1.1.4'

loop_
_geom_angle_atom_site_label_1
_geom_angle_atom_site_label_2
_geom_angle_atom_site_label_3
_geom_angle
_geom_angle_site_symmetry_1
_geom_angle_site_symmetry_3
_geom_angle_publ_flag
P1 Pb1 O5 67.88(4) . 2_665 ?
P1 Pb1 O3 138.73(4) . 2_655 ?
P1 Pb1 O6 106.06(4) . 2_665 ?
P2 Pb1 P1 72.473(18) . . ?
P2 Pb1 O5 133.06(4) . 2_665 ?
P2 Pb1 O3 69.25(4) . 2_655 ?
P2 Pb1 O6 178.44(3) . 2_665 ?
O5 Pb1 O6 45.42(5) 2_665 2_665 ?
O1 Pb1 P1 76.99(5) . . ?
O1 Pb1 P2 72.28(5) . . ?
O1 Pb1 O5 120.04(6) . 2_665 ?
O1 Pb1 O3 104.91(6) . 2_655 ?
O1 Pb1 O6 108.02(6) . 2_665 ?
O4 Pb1 P1 79.60(5) . . ?
O4 Pb1 P2 77.71(4) . . ?
O4 Pb1 O5 71.44(6) . 2_665 ?
O4 Pb1 O1 146.26(7) . . ?
O4 Pb1 O3 77.79(6) . 2_655 ?
O4 Pb1 O6 101.57(5) . 2_665 ?
O3 Pb1 O5 133.59(5) 2_655 2_665 ?
O3 Pb1 O6 112.01(5) 2_655 2_665 ?
O5 S2 O4 114.13(12) . . ?
O5 S2 C2 104.05(12) . . ?
O4 S2 C2 101.97(12) . . ?
O6 S2 O5 115.79(12) . . ?
O6 S2 O4 114.16(12) . . ?
O6 S2 C2 104.55(12) . . ?
C3 P1 Pb1 109.94(8) . . ?
C11 P1 Pb1 115.27(10) . . ?
C11 P1 C3 107.06(12) . . ?
C11 P1 C12 104.57(14) . . ?
C12 P1 Pb1 115.39(10) . . ?
C12 P1 C3 103.66(13) . . ?
C8 P2 Pb1 110.07(8) . . ?
C10 P2 Pb1 113.58(9) . . ?
C10 P2 C8 105.61(11) . . ?
C10 P2 C9 104.91(13) . . ?
C9 P2 Pb1 116.67(9) . . ?
C9 P2 C8 105.10(12) . . ?
O1 S1 C1 102.95(13) . . ?
O3 S1 O1 113.03(13) . . ?
O3 S1 C1 103.84(13) . . ?
O2 S1 O1 115.34(13) . . ?
O2 S1 O3 115.71(13) . . ?
O2 S1 C1 103.83(14) . . ?
S1 O1 Pb1 147.76(12) . . ?
S2 O4 Pb1 129.53(12) . . ?
C3 C8 P2 120.81(18) . . ?
C7 C8 P2 120.13(19) . . ?
C7 C8 C3 119.0(2) . . ?
C8 C3 P1 120.63(18) . . ?
C8 C3 C4 119.3(2) . . ?
C4 C3 P1 119.96(18) . . ?
P2 C10 H10A 109.5 . . ?
P2 C10 H10B 109.5 . . ?
P2 C10 H10C 109.5 . . ?
H10A C10 H10B 109.5 . . ?
H10A C10 H10C 109.5 . . ?
H10B C10 H10C 109.5 . . ?
P1 C11 H11A 109.5 . . ?
P1 C11 H11B 109.5 . . ?
P1 C11 H11C 109.5 . . ?
H11A C11 H11B 109.5 . . ?
H11A C11 H11C 109.5 . . ?
H11B C11 H11C 109.5 . . ?
C3 C4 H4 119.7 . . ?
C5 C4 C3 120.5(2) . . ?
C5 C4 H4 119.7 . . ?
P1 C12 H12A 109.5 . . ?
P1 C12 H12B 109.5 . . ?
P1 C12 H12C 109.5 . . ?
H12A C12 H12B 109.5 . . ?
H12A C12 H12C 109.5 . . ?
H12B C12 H12C 109.5 . . ?
C8 C7 H7 119.6 . . ?
C6 C7 C8 120.7(2) . . ?
C6 C7 H7 119.6 . . ?
P2 C9 H9A 109.5 . . ?
P2 C9 H9B 109.5 . . ?
P2 C9 H9C 109.5 . . ?
H9A C9 H9B 109.5 . . ?
H9A C9 H9C 109.5 . . ?
H9B C9 H9C 109.5 . . ?
F2 C1 S1 110.37(19) . . ?
F1 C1 S1 111.5(2) . . ?
F1 C1 F2 107.7(3) . . ?
F3 C1 S1 111.0(2) . . ?
F3 C1 F2 108.1(2) . . ?
F3 C1 F1 107.9(2) . . ?
C7 C6 H6 119.9 . . ?
C7 C6 C5 120.2(2) . . ?
C5 C6 H6 119.9 . . ?
F6 C2 S2 110.98(18) . . ?
F6 C2 F4 108.2(2) . . ?
F5 C2 S2 110.82(19) . . ?
F5 C2 F6 108.2(2) . . ?
F5 C2 F4 107.8(2) . . ?
F4 C2 S2 110.79(19) . . ?
C4 C5 C6 120.2(2) . . ?
C4 C5 H5 119.9 . . ?
C6 C5 H5 119.9 . . ?

loop_
_geom_bond_atom_site_label_1
_geom_bond_atom_site_label_2
_geom_bond_distance
_geom_bond_site_symmetry_2
_geom_bond_publ_flag
Pb1 P1 2.7623(6) . ?
Pb1 P2 2.7581(6) . ?
Pb1 O5 3.0193(19) 2_665 ?
Pb1 O1 2.6740(19) . ?
Pb1 O4 2.4504(19) . ?
Pb1 O3 2.9394(19) 2_655 ?
Pb1 O6 3.262(2) 2_665 ?
S2 O5 1.439(2) . ?
S2 O4 1.4586(18) . ?
S2 O6 1.4360(19) . ?
S2 C2 1.824(3) . ?
P1 C3 1.818(2) . ?
P1 C11 1.808(3) . ?
P1 C12 1.810(3) . ?
P2 C8 1.822(2) . ?
P2 C10 1.814(2) . ?
P2 C9 1.815(3) . ?
S1 O1 1.453(2) . ?
S1 O3 1.441(2) . ?
S1 O2 1.430(2) . ?
S1 C1 1.822(3) . ?
F2 C1 1.331(3) . ?
F6 C2 1.327(3) . ?
F5 C2 1.323(3) . ?
F1 C1 1.326(3) . ?
F4 C2 1.329(3) . ?
F3 C1 1.322(3) . ?
C8 C3 1.403(3) . ?
C8 C7 1.403(3) . ?
C3 C4 1.404(3) . ?
C10 H10A 0.9800 . ?
C10 H10B 0.9800 . ?
C10 H10C 0.9800 . ?
C11 H11A 0.9800 . ?
C11 H11B 0.9800 . ?
C11 H11C 0.9800 . ?
C4 H4 0.9500 . ?
C4 C5 1.379(4) . ?
C12 H12A 0.9800 . ?
C12 H12B 0.9800 . ?
C12 H12C 0.9800 . ?
C7 H7 0.9500 . ?
C7 C6 1.378(4) . ?
C9 H9A 0.9800 . ?
C9 H9B 0.9800 . ?
C9 H9C 0.9800 . ?
C6 H6 0.9500 . ?
C6 C5 1.386(4) . ?
C5 H5 0.9500 . ?

loop_
_geom_torsion_atom_site_label_1
_geom_torsion_atom_site_label_2
_geom_torsion_atom_site_label_3
_geom_torsion_atom_site_label_4
_geom_torsion
_geom_torsion_site_symmetry_1
_geom_torsion_site_symmetry_2
_geom_torsion_site_symmetry_3
_geom_torsion_site_symmetry_4
_geom_torsion_publ_flag
Pb1 P1 C3 C8 -19.9(2) . . . . ?
Pb1 P1 C3 C4 163.14(18) . . . . ?
Pb1 P2 C8 C3 17.1(2) . . . . ?
Pb1 P2 C8 C7 -164.19(18) . . . . ?
P1 C3 C4 C5 178.1(2) . . . . ?
P2 C8 C3 P1 1.9(3) . . . . ?
P2 C8 C3 C4 178.88(19) . . . . ?
P2 C8 C7 C6 -179.5(2) . . . . ?
O5 S2 O4 Pb1 8.85(18) . . . . ?
O5 S2 C2 F6 176.77(18) . . . . ?
O5 S2 C2 F5 -63.0(2) . . . . ?
O5 S2 C2 F4 56.6(2) . . . . ?
O1 S1 C1 F2 59.5(2) . . . . ?
O1 S1 C1 F1 -60.1(2) . . . . ?
O1 S1 C1 F3 179.5(2) . . . . ?
O4 S2 C2 F6 57.8(2) . . . . ?
O4 S2 C2 F5 178.04(19) . . . . ?
O4 S2 C2 F4 -62.4(2) . . . . ?
O3 S1 O1 Pb1 -87.8(3) . . . . ?
O3 S1 C1 F2 -58.5(2) . . . . ?
O3 S1 C1 F1 -178.2(2) . . . . ?
O3 S1 C1 F3 61.4(2) . . . . ?
O6 S2 O4 Pb1 -127.50(14) . . . . ?
O6 S2 C2 F6 -61.3(2) . . . . ?
O6 S2 C2 F5 58.9(2) . . . . ?
O6 S2 C2 F4 178.4(2) . . . . ?
O2 S1 O1 Pb1 48.4(3) . . . . ?
O2 S1 C1 F2 -179.9(2) . . . . ?
O2 S1 C1 F1 60.4(2) . . . . ?
O2 S1 C1 F3 -60.0(2) . . . . ?
C8 C3 C4 C5 1.0(4) . . . . ?
C8 C7 C6 C5 0.2(4) . . . . ?
C3 C8 C7 C6 -0.8(4) . . . . ?
C3 C4 C5 C6 -1.7(4) . . . . ?
C10 P2 C8 C3 140.1(2) . . . . ?
C10 P2 C8 C7 -41.2(2) . . . . ?
C11 P1 C3 C8 -145.8(2) . . . . ?
C11 P1 C3 C4 37.2(2) . . . . ?
C12 P1 C3 C8 104.0(2) . . . . ?
C12 P1 C3 C4 -73.0(2) . . . . ?
C7 C8 C3 P1 -176.80(19) . . . . ?
C7 C8 C3 C4 0.2(4) . . . . ?
C7 C6 C5 C4 1.0(4) . . . . ?
C9 P2 C8 C3 -109.3(2) . . . . ?
C9 P2 C8 C7 69.4(2) . . . . ?
C1 S1 O1 Pb1 160.8(2) . . . . ?
C2 S2 O4 Pb1 120.37(14) . . . . ?
